data_2214985
loop_
_publ_author_name
'Liu, Yin-Qiu'
'Zeng, Xi-Rui'

_publ_section_title
;
 Hexaaquacopper(II) bis(4-hydroxybenzenesulfonate)
;
_journal_coeditor_code BI2224
_journal_issue 9
_journal_name_full 'Acta Crystallographica Section E'
_journal_page_first m2414
_journal_page_last m2414
_journal_paper_doi 10.1107/S1600536807041190
_journal_volume 63
_journal_year 2007
_chemical_formula_iupac '[Cu (H2 O)6] (C6 H5 S O4)2'
_chemical_formula_moiety 'H12 Cu O6 2+, 2(C6 H5 O4 S1 -)'
_chemical_formula_sum 'C12 H22 Cu O14 S2'
_chemical_formula_weight 517.99
_chemical_name_systematic
;
Hexaaquacopper(II) bis(4-hydroxybenzenesulfonate)
;
_space_group_IT_number 14
_symmetry_cell_setting monoclinic
_symmetry_space_group_name_Hall '-P 2yn'
_symmetry_space_group_name_H-M 'P 1 21/n 1'
_atom_sites_solution_hydrogens geom
_atom_sites_solution_primary direct
_atom_sites_solution_secondary difmap
_cell_angle_alpha 90.00
_cell_angle_beta 91.528(2)
_cell_angle_gamma 90.00
_cell_formula_units_Z 2
_cell_length_a 6.9299(13)
_cell_length_b 6.1868(12)
_cell_length_c 23.531(4)
_cell_measurement_reflns_used 6039
_cell_measurement_temperature 293(2)
_cell_measurement_theta_max 28.29
_cell_measurement_theta_min 2.61
_cell_volume 1008.5(3)
_computing_cell_refinement 'SAINT (Bruker, 1997)'
_computing_data_collection 'APEX2 (Bruker, 2000)'
_computing_data_reduction 'SAINT (Bruker, 1997)'
_computing_molecular_graphics 'SHELXTL (Bruker, 1997)'
_computing_publication_material 'SHELXTL (Bruker, 1997)'
_computing_structure_refinement 'SHELXL97 (Sheldrick, 1997)'
_computing_structure_solution 'SHELXS97 (Sheldrick, 1997)'
_diffrn_ambient_temperature 293(2)
_diffrn_measured_fraction_theta_full 0.973
_diffrn_measured_fraction_theta_max 0.973
_diffrn_measurement_device_type 'Bruker SMART APEX II CCD'
_diffrn_measurement_method '\f and \w'
_diffrn_radiation_monochromator graphite
_diffrn_radiation_source 'fine-focus sealed tube'
_diffrn_radiation_type MoK\a
_diffrn_radiation_wavelength 0.71073
_diffrn_reflns_av_R_equivalents 0.0519
_diffrn_reflns_av_sigmaI/netI 0.0350
_diffrn_reflns_limit_h_max 8
_diffrn_reflns_limit_h_min -8
_diffrn_reflns_limit_k_max 7
_diffrn_reflns_limit_k_min -7
_diffrn_reflns_limit_l_max 28
_diffrn_reflns_limit_l_min -27
_diffrn_reflns_number 5886
_diffrn_reflns_theta_full 25.49
_diffrn_reflns_theta_max 25.49
_diffrn_reflns_theta_min 3.09
_diffrn_standards_number 0
_exptl_absorpt_coefficient_mu 1.359
_exptl_absorpt_correction_T_max 0.620
_exptl_absorpt_correction_T_min 0.530
_exptl_absorpt_correction_type multi-scan
_exptl_absorpt_process_details '(SADABS; Sheldrick, 1996)'
_exptl_crystal_colour blue
_exptl_crystal_density_diffrn 1.706
_exptl_crystal_density_method 'not measured'
_exptl_crystal_description block
_exptl_crystal_F_000 534.0
_exptl_crystal_size_max 0.48
_exptl_crystal_size_mid 0.48
_exptl_crystal_size_min 0.35
_refine_diff_density_max 0.345
_refine_diff_density_min -0.291
_refine_ls_extinction_coef 0.073(4)
_refine_ls_extinction_expression Fc^*^=kFc[1+0.001xFc^2^\l^3^/sin(2\q)]^-1/4^
_refine_ls_extinction_method 'SHELXL97 (Sheldrick, 1997)'
_refine_ls_goodness_of_fit_ref 1.094
_refine_ls_hydrogen_treatment mixed
_refine_ls_matrix_type full
_refine_ls_number_parameters 159
_refine_ls_number_reflns 1833
_refine_ls_number_restraints 9
_refine_ls_restrained_S_all 1.091
_refine_ls_R_factor_all 0.0283
_refine_ls_R_factor_gt 0.0273
_refine_ls_shift/su_max 0.002
_refine_ls_shift/su_mean 0.000
_refine_ls_structure_factor_coef Fsqd
_refine_ls_weighting_details 'calc w=1/[\s^2^(Fo^2^)+(0.05P)^2^+0.2229P] where P=(Fo^2^+2Fc^2^)/3'
_refine_ls_weighting_scheme calc
_refine_ls_wR_factor_gt 0.0788
_refine_ls_wR_factor_ref 0.0794
_reflns_number_gt 1734
_reflns_number_total 1833
_reflns_threshold_expression I>2\s(I)
_cod_data_source_file bi2224.cif
_cod_data_source_block I
_cod_original_sg_symbol_H-M 'P 21/n'
_cod_original_formula_sum 'C12 H22 Cu O14 S2 '
_cod_database_code 2214985
_cod_database_fobs_code 2214985

loop_
_symmetry_equiv_pos_as_xyz
'x, y, z'
'-x+1/2, y+1/2, -z+1/2'
'-x, -y, -z'
'x-1/2, -y-1/2, z-1/2'

loop_
_atom_site_type_symbol
_atom_site_label
_atom_site_fract_x
_atom_site_fract_y
_atom_site_fract_z
_atom_site_U_iso_or_equiv
_atom_site_adp_type
_atom_site_calc_flag
_atom_site_refinement_flags
_atom_site_occupancy
Cu Cu1 0.5000 1.0000 0.0000 0.03006(16) Uani d S 1
S S1 0.00308(6) 0.60798(7) 0.098056(18) 0.03163(17) Uani d . 1
C C3 -0.0610(3) 0.6358(4) 0.26714(9) 0.0446(5) Uani d . 1
H H3 -0.1090 0.7334 0.2933 0.053 Uiso calc R 1
C C6 0.0787(3) 0.3434(3) 0.18887(8) 0.0391(4) Uani d . 1
H H6 0.1254 0.2455 0.1626 0.047 Uiso calc R 1
C C2 -0.0607(3) 0.6884(3) 0.21002(9) 0.0415(5) Uani d . 1
H H2 -0.1075 0.8219 0.1978 0.050 Uiso calc R 1
C C1 0.0092(3) 0.5428(3) 0.17107(8) 0.0330(4) Uani d . 1
C C5 0.0783(3) 0.2909(4) 0.24607(9) 0.0430(5) Uani d . 1
H H5 0.1238 0.1566 0.2582 0.052 Uiso calc R 1
C C4 0.0103(3) 0.4375(4) 0.28548(9) 0.0427(5) Uani d . 1
O O3 0.4870(2) 0.7127(2) 0.03289(6) 0.0377(3) Uani d D 1
O O6 0.1696(2) 0.5037(2) 0.07292(7) 0.0407(4) Uani d . 1
O O1 0.6894(2) 1.1065(2) 0.08131(6) 0.0424(4) Uani d D 1
O O2 0.2623(2) 1.0915(2) 0.03679(7) 0.0476(4) Uani d D 1
O O5 -0.1792(2) 0.5252(2) 0.07440(7) 0.0431(4) Uani d . 1
O O4 0.0127(2) 0.8432(2) 0.09386(6) 0.0416(4) Uani d . 1
O O7 0.0198(3) 0.3770(3) 0.34066(6) 0.0596(5) Uani d . 1
H H7 -0.0249 0.4731 0.3604 0.089 Uiso calc R 1
H H1A 0.7892(16) 1.032(3) 0.0829(13) 0.053(8) Uiso d D 1
H H2A 0.234(3) 1.2081(16) 0.0517(9) 0.062(8) Uiso d D 1
H H3A 0.395(2) 0.662(4) 0.0504(9) 0.052(7) Uiso d D 1
H H1B 0.741(3) 1.2271(14) 0.0803(14) 0.069(9) Uiso d D 1
H H2B 0.193(3) 1.012(2) 0.0558(10) 0.052(8) Uiso d D 1
H H3B 0.575(2) 0.653(4) 0.0513(10) 0.079(10) Uiso d D 1

loop_
_atom_site_aniso_label
_atom_site_aniso_U_11
_atom_site_aniso_U_22
_atom_site_aniso_U_33
_atom_site_aniso_U_12
_atom_site_aniso_U_13
_atom_site_aniso_U_23
Cu1 0.0321(2) 0.0257(2) 0.0325(2) 0.00063(11) 0.00330(13) 0.00130(11)
S1 0.0316(3) 0.0290(3) 0.0342(3) -0.00129(17) -0.00018(17) 0.00307(17)
C3 0.0422(11) 0.0510(12) 0.0407(11) 0.0057(9) 0.0051(8) -0.0053(9)
C6 0.0415(11) 0.0383(10) 0.0374(10) 0.0047(8) -0.0003(7) -0.0003(8)
C2 0.0396(11) 0.0403(11) 0.0447(11) 0.0068(8) 0.0012(8) 0.0002(9)
C1 0.0291(9) 0.0353(9) 0.0344(9) -0.0009(7) -0.0011(7) 0.0019(8)
C5 0.0438(11) 0.0420(11) 0.0431(11) 0.0061(9) -0.0025(8) 0.0074(9)
C4 0.0365(11) 0.0554(12) 0.0359(10) -0.0004(10) -0.0005(7) 0.0036(9)
O3 0.0354(7) 0.0305(7) 0.0474(8) -0.0011(6) 0.0016(6) 0.0074(6)
O6 0.0424(9) 0.0372(8) 0.0430(8) 0.0019(5) 0.0085(6) 0.0007(5)
O1 0.0402(8) 0.0347(8) 0.0519(8) -0.0026(6) -0.0046(6) -0.0013(6)
O2 0.0479(9) 0.0306(8) 0.0654(10) 0.0017(7) 0.0241(7) 0.0018(7)
O5 0.0400(8) 0.0415(8) 0.0469(9) -0.0062(6) -0.0113(6) 0.0066(6)
O4 0.0435(8) 0.0305(7) 0.0511(8) -0.0011(5) 0.0032(6) 0.0058(6)
O7 0.0698(11) 0.0737(12) 0.0353(8) 0.0148(9) 0.0028(7) 0.0072(8)

loop_
_atom_type_symbol
_atom_type_description
_atom_type_scat_dispersion_real
_atom_type_scat_dispersion_imag
_atom_type_scat_source
C C 0.0033 0.0016 'International Tables Vol C Tables 4.2.6.8 and 6.1.1.4'
H H 0.0000 0.0000 'International Tables Vol C Tables 4.2.6.8 and 6.1.1.4'
N N 0.0061 0.0033 'International Tables Vol C Tables 4.2.6.8 and 6.1.1.4'
O O 0.0106 0.0060 'International Tables Vol C Tables 4.2.6.8 and 6.1.1.4'
S S 0.1246 0.1234 'International Tables Vol C Tables 4.2.6.8 and 6.1.1.4'
Cu Cu 0.3201 1.2651 'International Tables Vol C Tables 4.2.6.8 and 6.1.1.4'

loop_
_geom_angle_atom_site_label_1
_geom_angle_atom_site_label_2
_geom_angle_atom_site_label_3
_geom_angle_site_symmetry_1
_geom_angle_site_symmetry_3
_geom_angle
O3 Cu1 O3 3_675 . 180.00(8)
O3 Cu1 O2 3_675 3_675 92.28(6)
O3 Cu1 O2 . 3_675 87.72(6)
O3 Cu1 O2 3_675 . 87.72(6)
O3 Cu1 O2 . . 92.28(6)
O2 Cu1 O2 3_675 . 180.00(12)
O3 Cu1 O1 3_675 . 92.10(6)
O3 Cu1 O1 . . 87.90(6)
O2 Cu1 O1 3_675 . 89.03(6)
O2 Cu1 O1 . . 90.97(6)
O3 Cu1 O1 3_675 3_675 87.90(6)
O3 Cu1 O1 . 3_675 92.10(6)
O2 Cu1 O1 3_675 3_675 90.97(6)
O2 Cu1 O1 . 3_675 89.03(6)
O1 Cu1 O1 . 3_675 180.0
O4 S1 O5 . . 111.39(8)
O4 S1 O6 . . 112.00(8)
O5 S1 O6 . . 112.05(9)
O4 S1 C1 . . 107.08(9)
O5 S1 C1 . . 106.82(9)
O6 S1 C1 . . 107.14(9)
C2 C3 C4 . . 120.05(19)
C2 C3 H3 . . 120.0
C4 C3 H3 . . 120.0
C5 C6 C1 . . 119.58(19)
C5 C6 H6 . . 120.2
C1 C6 H6 . . 120.2
C1 C2 C3 . . 120.05(19)
C1 C2 H2 . . 120.0
C3 C2 H2 . . 120.0
C2 C1 C6 . . 120.34(18)
C2 C1 S1 . . 119.81(15)
C6 C1 S1 . . 119.82(15)
C4 C5 C6 . . 120.3(2)
C4 C5 H5 . . 119.8
C6 C5 H5 . . 119.8
O7 C4 C5 . . 116.9(2)
O7 C4 C3 . . 123.5(2)
C5 C4 C3 . . 119.64(19)
Cu1 O3 H3A . . 126.0(16)
Cu1 O3 H3B . . 125.3(17)
H3A O3 H3B . . 97.9(19)
Cu1 O1 H1A . . 108.8(19)
Cu1 O1 H1B . . 117(2)
H1A O1 H1B . . 98.1(18)
Cu1 O2 H2A . . 130.5(15)
Cu1 O2 H2B . . 125.1(15)
H2A O2 H2B . . 98.1(18)
C4 O7 H7 . . 109.5

loop_
_geom_bond_atom_site_label_1
_geom_bond_atom_site_label_2
_geom_bond_site_symmetry_2
_geom_bond_distance
_geom_bond_publ_flag
Cu1 O1 . 2.3842(14) yes
Cu1 O2 . 1.9645(14) yes
Cu1 O3 . 1.9415(13) yes
Cu1 O1 3_675 2.3842(14) ?
Cu1 O2 3_675 1.9645(14) ?
Cu1 O3 3_675 1.9415(13) ?
S1 O4 . 1.4605(15) ?
S1 O5 . 1.4595(15) ?
S1 O6 . 1.4608(16) ?
S1 C1 . 1.7641(19) ?
C3 C2 . 1.383(3) ?
C3 C4 . 1.387(3) ?
C3 H3 . 0.930 ?
C6 C5 . 1.385(3) ?
C6 C1 . 1.385(3) ?
C6 H6 . 0.930 ?
C2 C1 . 1.382(3) ?
C2 H2 . 0.930 ?
C5 C4 . 1.389(3) ?
C5 H5 . 0.930 ?
C4 O7 . 1.351(3) ?
O3 H3A . 0.83(2) ?
O3 H3B . 0.83(2) ?
O1 H1A . 0.830(10) ?
O1 H1B . 0.830(10) ?
O2 H2A . 0.830(10) ?
O2 H2B . 0.83(2) ?
O7 H7 . 0.820 ?

loop_
_geom_hbond_atom_site_label_D
_geom_hbond_atom_site_label_H
_geom_hbond_atom_site_label_A
_geom_hbond_site_symmetry_A
_geom_hbond_distance_DH
_geom_hbond_distance_HA
_geom_hbond_distance_DA
_geom_hbond_angle_DHA
_geom_hbond_publ_flag
O7 H7 O1 2_545 0.82 1.99 2.763(2) 157.6 yes
O1 H1A O4 1_655 0.830(10) 1.95(2) 2.779(2) 174(3) yes
O1 H1B O5 1_665 0.830(10) 1.930(10) 2.752(2) 171(2) yes
O2 H2B O4 . 0.83(2) 1.87(2) 2.698(2) 174(3) yes
O2 H2A O6 1_565 0.830(10) 1.950(10) 2.769(2) 170(2) yes
O3 H3B O5 1_655 0.83(2) 1.94(2) 2.744(2) 164(2) yes
O3 H3A O6 . 0.83(2) 1.93(2) 2.740(2) 165(3) yes
